data_1560953
loop_
_publ_author_name
'Cramer, Alisha J.'
'Cole, Jacqueline M.'

_publ_section_title
;
 Host-guest prospects of neodymium and gadolinium ultraphosphate
 frameworks for nuclear waste storage: Multi-temperature topological
 analysis of nanoporous cages in RP5O14
;
_journal_name_full 'Journal of Solid State Chemistry'
_journal_page_first 250
_journal_page_last 257
_journal_paper_doi 10.1016/j.jssc.2018.07.020
_journal_volume 266
_journal_year 2018
_chemical_formula_sum 'Nd O14 P5'
_chemical_formula_weight 523.09
_space_group_IT_number 14
_space_group_name_Hall '-P 2ybc'
_space_group_name_H-M_alt 'P 1 21/c 1'
_symmetry_cell_setting monoclinic
_symmetry_space_group_name_H-M 'P 1 21/c 1'
_atom_sites_solution_hydrogens none
_atom_sites_solution_primary direct
_atom_sites_solution_secondary difmap
_audit_creation_method SHELXL-97
_cell_angle_alpha 90.00
_cell_angle_beta 90.561(7)
_cell_angle_gamma 90.00
_cell_formula_units_Z 4
_cell_length_a 8.759(4)
_cell_length_b 8.987(4)
_cell_length_c 13.028(6)
_cell_measurement_reflns_used 512
_cell_measurement_temperature 250(2)
_cell_measurement_theta_max 28.28
_cell_measurement_theta_min 2.0
_cell_volume 1025.5(8)
_computing_cell_refinement
;
Rigaku CrystalClear-SM Expert 2.0
;
_computing_data_collection 'Rigaku CrystalClear-SM Expert 2.0'
_computing_data_reduction
;
Rigaku CrystalClear-SM Expert 2.0
;
_computing_molecular_graphics
;
SHELXTL-PLUS (Sheldrick, 1995)
;
_computing_publication_material 'SHELXL-97 (Sheldrick, 1997)'
_computing_structure_refinement 'SHELXL-97 (Sheldrick, 1997)'
_computing_structure_solution 'SHELXS-97 (Sheldrick, 1990)'
_diffrn_ambient_temperature 250(2)
_diffrn_measured_fraction_theta_full 0.914
_diffrn_measured_fraction_theta_max 0.914
_diffrn_measurement_device_type 'Rigaku Saturn 724+ CCD'
_diffrn_measurement_method '\w scans'
_diffrn_radiation_monochromator graphite
_diffrn_radiation_source 'fine-focus sealed tube'
_diffrn_radiation_type MoK\a
_diffrn_radiation_wavelength 0.71073
_diffrn_reflns_av_R_equivalents 0.1044
_diffrn_reflns_av_sigmaI/netI 0.0710
_diffrn_reflns_limit_h_max 11
_diffrn_reflns_limit_h_min -8
_diffrn_reflns_limit_k_max 11
_diffrn_reflns_limit_k_min -11
_diffrn_reflns_limit_l_max 17
_diffrn_reflns_limit_l_min -14
_diffrn_reflns_number 3721
_diffrn_reflns_theta_full 28.28
_diffrn_reflns_theta_max 28.28
_diffrn_reflns_theta_min 1.56
_diffrn_standards_decay_% 0
_diffrn_standards_interval_count 0
_diffrn_standards_interval_time 0
_diffrn_standards_number 0
_exptl_absorpt_coefficient_mu 5.931
_exptl_absorpt_correction_T_max 0.743
_exptl_absorpt_correction_T_min 0.317
_exptl_absorpt_correction_type empirical
_exptl_absorpt_process_details
;
T. Higashi, ABSCOR, empirical absorption correction
;
_exptl_crystal_colour purple
_exptl_crystal_density_diffrn 3.388
_exptl_crystal_density_method 'not measured'
_exptl_crystal_description plate
_exptl_crystal_F_000 988
_exptl_crystal_size_max 0.2
_exptl_crystal_size_mid 0.2
_exptl_crystal_size_min 0.05
_refine_diff_density_max 2.498
_refine_diff_density_min -2.831
_refine_diff_density_rms 0.393
_refine_ls_extinction_coef 0.0065(13)
_refine_ls_extinction_expression Fc^*^=kFc[1+0.001xFc^2^\l^3^/sin(2\q)]^-1/4^
_refine_ls_extinction_method SHELXL
_refine_ls_goodness_of_fit_ref 1.093
_refine_ls_hydrogen_treatment none
_refine_ls_matrix_type full
_refine_ls_number_parameters 183
_refine_ls_number_reflns 2325
_refine_ls_number_restraints 0
_refine_ls_restrained_S_all 1.093
_refine_ls_R_factor_all 0.0564
_refine_ls_R_factor_gt 0.0558
_refine_ls_shift/su_max 0.001
_refine_ls_shift/su_mean 0.000
_refine_ls_structure_factor_coef Fsqd
_refine_ls_weighting_details 'calc w=1/[\s^2^(Fo^2^)+(0.1117P)^2^+4.2903P] where P=(Fo^2^+2Fc^2^)/3'
_refine_ls_weighting_scheme calc
_refine_ls_wR_factor_gt 0.1564
_refine_ls_wR_factor_ref 0.1574
_reflns_number_gt 2277
_reflns_number_total 2325
_reflns_threshold_expression >2sigma(I)
_cod_data_source_file nd_013_250a.cif
_cod_data_source_block nd_013_250a
_cod_original_sg_symbol_H-M P2(1)/c
_cod_database_code 1560953

loop_
_symmetry_equiv_pos_as_xyz
'x, y, z'
'-x, y+1/2, -z+1/2'
'-x, -y, -z'
'x, -y-1/2, z-1/2'

loop_
_atom_site_label
_atom_site_type_symbol
_atom_site_fract_x
_atom_site_fract_y
_atom_site_fract_z
_atom_site_U_iso_or_equiv
_atom_site_adp_type
_atom_site_occupancy
_atom_site_symmetry_multiplicity
_atom_site_calc_flag
_atom_site_refinement_flags
_atom_site_disorder_assembly
_atom_site_disorder_group
Nd1 Nd 0.72281(3) 0.19037(3) 0.50135(2) 0.0076(2) Uani 1 1 d . . .
P1 P 0.75432(18) 0.54785(18) 0.66459(12) 0.0077(3) Uani 1 1 d . . .
P2 P 0.7745(2) 0.55176(17) 0.33658(12) 0.0081(3) Uani 1 1 d . . .
P3 P 1.00691(18) 0.50258(17) 0.17451(12) 0.0077(3) Uani 1 1 d . . .
P4 P 0.68658(19) 0.75388(17) 0.49971(11) 0.0081(3) Uani 1 1 d . . .
P5 P 0.49151(18) 0.00613(18) 0.29496(12) 0.0083(3) Uani 1 1 d . . .
O1 O 0.7944(7) 0.6847(5) 0.4118(4) 0.0129(11) Uani 1 1 d . . .
O2 O 0.7769(7) 0.6921(4) 0.5994(4) 0.0110(10) Uani 1 1 d . . .
O3 O 0.7702(6) 0.4049(6) 0.3841(4) 0.0160(9) Uani 1 1 d . . .
O4 O 0.9097(5) 0.5831(5) 0.2638(3) 0.0126(9) Uani 1 1 d . . .
O5 O 0.7095(6) -0.0848(7) 0.4994(3) 0.0166(11) Uani 1 1 d . . .
O6 O 0.5834(6) 0.1195(5) 0.3492(4) 0.0147(9) Uani 1 1 d . . .
O7 O 0.7801(6) 0.4079(6) 0.6098(4) 0.0171(10) Uani 1 1 d . . .
O8 O 0.5911(5) 0.5705(6) 0.7073(4) 0.0153(9) Uani 1 1 d . . .
O9 O 0.4663(6) 0.3143(5) 0.5067(4) 0.0117(9) Uani 1 1 d . . .
O10 O 0.8657(6) 0.5812(5) 0.7563(4) 0.0150(9) Uani 1 1 d . . .
O11 O 0.5873(6) 0.1150(5) 0.6518(4) 0.0145(9) Uani 1 1 d . . .
O12 O 0.6283(6) 0.5978(5) 0.2741(4) 0.0136(9) Uani 1 1 d . . .
O13 O 0.9167(5) 0.1153(5) 0.6249(4) 0.0153(9) Uani 1 1 d . . .
O14 O 0.9222(5) 0.1227(5) 0.3850(4) 0.0129(9) Uani 1 1 d . . .

loop_
_atom_site_aniso_label
_atom_site_aniso_U_11
_atom_site_aniso_U_22
_atom_site_aniso_U_33
_atom_site_aniso_U_23
_atom_site_aniso_U_13
_atom_site_aniso_U_12
Nd1 0.0115(3) 0.0059(3) 0.0054(3) -0.00015(8) 0.00035(16) 0.00009(9)
P1 0.0112(7) 0.0074(7) 0.0046(8) 0.0002(5) 0.0007(5) 0.0000(5)
P2 0.0121(7) 0.0072(7) 0.0050(7) 0.0001(5) 0.0012(5) -0.0010(5)
P3 0.0108(7) 0.0067(7) 0.0057(7) -0.0001(5) -0.0004(5) 0.0008(5)
P4 0.0132(7) 0.0049(7) 0.0061(7) 0.0000(4) 0.0001(5) 0.0013(6)
P5 0.0111(7) 0.0087(7) 0.0053(7) -0.0007(5) -0.0004(5) 0.0009(5)
O1 0.015(2) 0.014(2) 0.010(2) -0.0072(15) 0.003(2) -0.0035(15)
O2 0.018(2) 0.009(2) 0.006(2) 0.0012(13) -0.0012(19) -0.0033(14)
O3 0.025(3) 0.012(2) 0.012(2) 0.0050(17) 0.0000(18) 0.0003(19)
O4 0.015(2) 0.014(2) 0.009(2) -0.0003(16) 0.0082(16) 0.0012(16)
O5 0.022(2) 0.010(2) 0.018(3) 0.0018(15) 0.001(2) -0.0011(17)
O6 0.020(2) 0.016(2) 0.008(2) -0.0049(16) -0.0025(17) -0.0024(18)
O7 0.021(2) 0.008(2) 0.022(3) -0.0053(18) -0.0043(19) 0.0037(18)
O8 0.011(2) 0.020(2) 0.015(2) 0.0094(18) 0.0031(17) 0.0039(18)
O9 0.017(2) 0.012(2) 0.006(2) -0.0009(13) 0.0018(19) -0.0014(15)
O10 0.020(2) 0.015(2) 0.010(2) -0.0041(17) -0.0068(17) 0.0004(18)
O11 0.022(2) 0.010(2) 0.012(2) 0.0030(16) 0.0027(18) -0.0046(18)
O12 0.015(2) 0.009(2) 0.017(2) -0.0011(17) -0.0034(17) 0.0000(17)
O13 0.016(2) 0.013(2) 0.017(2) 0.0068(17) -0.0051(18) 0.0044(17)
O14 0.016(2) 0.007(2) 0.015(2) -0.0015(15) 0.0052(17) -0.0006(16)

loop_
_atom_type_symbol
_atom_type_description
_atom_type_scat_dispersion_real
_atom_type_scat_dispersion_imag
_atom_type_scat_source
O O 0.0106 0.0060 'International Tables Vol C Tables 4.2.6.8 and 6.1.1.4'
P P 0.1023 0.0942 'International Tables Vol C Tables 4.2.6.8 and 6.1.1.4'
Nd Nd -0.1943 3.0179 'International Tables Vol C Tables 4.2.6.8 and 6.1.1.4'

loop_
_geom_angle_atom_site_label_1
_geom_angle_atom_site_label_2
_geom_angle_atom_site_label_3
_geom_angle
_geom_angle_site_symmetry_1
_geom_angle_site_symmetry_3
O11 Nd1 O14 144.36(17) . .
O11 Nd1 O6 110.33(17) . .
O14 Nd1 O6 77.24(17) . .
O11 Nd1 O13 74.21(18) . .
O14 Nd1 O13 80.77(17) . .
O6 Nd1 O13 145.15(18) . .
O11 Nd1 O7 81.67(17) . .
O14 Nd1 O7 114.72(17) . .
O6 Nd1 O7 141.52(17) . .
O13 Nd1 O7 72.70(17) . .
O11 Nd1 O5 72.72(16) . .
O14 Nd1 O5 76.98(16) . .
O6 Nd1 O5 72.74(16) . .
O13 Nd1 O5 76.19(17) . .
O7 Nd1 O5 143.99(16) . .
O11 Nd1 O3 143.55(17) . .
O14 Nd1 O3 71.54(16) . .
O6 Nd1 O3 77.66(17) . .
O13 Nd1 O3 120.11(17) . .
O7 Nd1 O3 72.8(2) . .
O5 Nd1 O3 140.62(16) . .
O11 Nd1 O9 69.66(16) . .
O14 Nd1 O9 141.88(16) . .
O6 Nd1 O9 72.12(16) . .
O13 Nd1 O9 136.61(17) . .
O7 Nd1 O9 78.97(16) . .
O5 Nd1 O9 113.69(16) . .
O3 Nd1 O9 80.12(16) . .
O7 P1 O8 115.7(3) . .
O7 P1 O2 115.2(3) . .
O8 P1 O2 102.0(3) . .
O7 P1 O10 116.0(3) . .
O8 P1 O10 105.7(3) . .
O2 P1 O10 100.1(3) . .
O3 P2 O4 116.5(3) . .
O3 P2 O1 115.6(3) . .
O4 P2 O1 99.5(3) . .
O3 P2 O12 115.8(3) . .
O4 P2 O12 105.1(3) . .
O1 P2 O12 102.2(3) . .
O13 P3 O14 121.7(3) 4_565 2_755
O13 P3 O10 106.0(3) 4_565 3_766
O14 P3 O10 110.1(3) 2_755 3_766
O13 P3 O4 110.8(3) 4_565 .
O14 P3 O4 106.2(3) 2_755 .
O10 P3 O4 100.0(3) 3_766 .
O5 P4 O9 122.4(3) 1_565 3_666
O5 P4 O2 106.1(3) 1_565 .
O9 P4 O2 109.9(3) 3_666 .
O5 P4 O1 107.3(3) 1_565 .
O9 P4 O1 109.7(3) 3_666 .
O2 P4 O1 98.8(3) . .
O11 P5 O6 122.9(3) 3_656 .
O11 P5 O8 106.3(3) 3_656 4_565
O6 P5 O8 109.9(3) . 4_565
O11 P5 O12 109.8(3) 3_656 2_645
O6 P5 O12 105.4(3) . 2_645
O8 P5 O12 100.3(3) 4_565 2_645
P2 O1 P4 132.8(4) . .
P1 O2 P4 131.2(4) . .
P2 O3 Nd1 164.5(3) . .
P2 O4 P3 140.2(3) . .
P4 O5 Nd1 174.7(3) 1_545 .
P5 O6 Nd1 148.1(3) . .
P1 O7 Nd1 158.5(3) . .
P1 O8 P5 135.2(3) . 4_566
P4 O9 Nd1 128.8(2) 3_666 .
P1 O10 P3 139.5(3) . 3_766
P5 O11 Nd1 146.6(3) 3_656 .
P2 O12 P5 133.1(3) . 2_655
P3 O13 Nd1 149.8(3) 4_566 .
P3 O14 Nd1 146.3(3) 2_745 .

loop_
_geom_bond_atom_site_label_1
_geom_bond_atom_site_label_2
_geom_bond_distance
_geom_bond_site_symmetry_2
Nd1 O11 2.399(5) .
Nd1 O14 2.402(5) .
Nd1 O6 2.404(5) .
Nd1 O13 2.424(5) .
Nd1 O7 2.460(5) .
Nd1 O5 2.476(6) .
Nd1 O3 2.497(5) .
Nd1 O9 2.509(5) .
P1 O7 1.465(5) .
P1 O8 1.552(5) .
P1 O2 1.564(5) .
P1 O10 1.564(5) .
P2 O3 1.458(5) .
P2 O4 1.551(5) .
P2 O1 1.554(5) .
P2 O12 1.566(5) .
P3 O13 1.468(5) 4_565
P3 O14 1.470(5) 2_755
P3 O10 1.614(5) 3_766
P3 O4 1.619(5) .
P4 O5 1.463(6) 1_565
P4 O9 1.475(5) 3_666
P4 O2 1.613(6) .
P4 O1 1.616(6) .
P5 O11 1.467(5) 3_656
P5 O6 1.475(5) .
P5 O8 1.600(5) 4_565
P5 O12 1.604(5) 2_645
O5 P4 1.463(6) 1_545
O8 P5 1.600(5) 4_566
O9 P4 1.475(5) 3_666
O10 P3 1.614(5) 3_766
O11 P5 1.467(5) 3_656
O12 P5 1.604(5) 2_655
O13 P3 1.468(5) 4_566
O14 P3 1.470(5) 2_745

_cod_database_fobs_code 1560953
